data_2236490
loop_
_publ_author_name
'Key, Jessie A.'
'Cairo, Christopher W.'
'McDonald, Robert'

_publ_section_title
;
 1-[1-(2,1,3-Benzoxadiazol-5-ylmethyl)-1<i>H</i>-1,2,3-triazol-4-yl]hexan-1-one
;
_journal_issue 11
_journal_name_full 'Acta Crystallographica Section E'
_journal_page_first o3132
_journal_paper_doi 10.1107/S1600536812041839
_journal_volume 68
_journal_year 2012
_chemical_formula_iupac 'C15 H17 N5 O2'
_chemical_formula_moiety 'C15 H17 N5 O2'
_chemical_formula_sum 'C15 H17 N5 O2'
_chemical_formula_weight 299.34
_chemical_name_systematic
;
1-[1-(2,1,3-Benzoxadiazol-5-ylmethyl)-1<i>H</i>-1,2,3-triazol-4-yl]hexan-1-one
;
_space_group_IT_number 14
_symmetry_cell_setting monoclinic
_symmetry_space_group_name_Hall '-P 2ybc'
_symmetry_space_group_name_H-M 'P 1 21/c 1'
_atom_sites_solution_hydrogens geom
_atom_sites_solution_primary direct
_atom_sites_solution_secondary difmap
_audit_creation_method SHELXL-97
_cell_angle_alpha 90.00
_cell_angle_beta 91.3612(13)
_cell_angle_gamma 90.00
_cell_formula_units_Z 4
_cell_length_a 16.5752(16)
_cell_length_b 5.5429(5)
_cell_length_c 16.2452(16)
_cell_measurement_reflns_used 5974
_cell_measurement_temperature 173(2)
_cell_measurement_theta_max 24.27
_cell_measurement_theta_min 2.46
_cell_volume 1492.1(2)
_computing_cell_refinement 'SAINT (Bruker, 2008)'
_computing_data_collection 'APEX2 (Bruker, 2008)'
_computing_data_reduction 'SAINT (Bruker, 2008)'
_computing_molecular_graphics 'SHELXTL (Sheldrick, 2008)'
_computing_publication_material 'publCIF (Westrip, 2010)'
_computing_structure_refinement 'SHELXL97 (Sheldrick, 2008)'
_computing_structure_solution 'SHELXD (Sheldrick, 2008)'
_diffrn_ambient_temperature 173(2)
_diffrn_detector_area_resol_mean 8.26
_diffrn_measured_fraction_theta_full 0.999
_diffrn_measured_fraction_theta_max 0.999
_diffrn_measurement_device_type 'Bruker APEXII CCD'
_diffrn_measurement_method '\w scans'
_diffrn_radiation_monochromator graphite
_diffrn_radiation_source 'fine-focus sealed tube'
_diffrn_radiation_type MoK\a
_diffrn_radiation_wavelength 0.71073
_diffrn_reflns_av_R_equivalents 0.0505
_diffrn_reflns_av_sigmaI/netI 0.0274
_diffrn_reflns_limit_h_max 20
_diffrn_reflns_limit_h_min -20
_diffrn_reflns_limit_k_max 6
_diffrn_reflns_limit_k_min -6
_diffrn_reflns_limit_l_max 20
_diffrn_reflns_limit_l_min -20
_diffrn_reflns_number 45733
_diffrn_reflns_theta_full 26.48
_diffrn_reflns_theta_max 26.48
_diffrn_reflns_theta_min 1.23
_exptl_absorpt_coefficient_mu 0.093
_exptl_absorpt_correction_T_max 0.9947
_exptl_absorpt_correction_T_min 0.9345
_exptl_absorpt_correction_type multi-scan
_exptl_absorpt_process_details '(TWINABS; Bruker, 2008)'
_exptl_crystal_colour colourless
_exptl_crystal_density_diffrn 1.333
_exptl_crystal_density_method 'not measured'
_exptl_crystal_description rod
_exptl_crystal_F_000 632
_exptl_crystal_size_max 0.74
_exptl_crystal_size_mid 0.14
_exptl_crystal_size_min 0.06
_refine_diff_density_max 0.194
_refine_diff_density_min -0.171
_refine_ls_extinction_coef 0.0114(15)
_refine_ls_extinction_expression Fc^*^=kFc[1+0.001xFc^2^\l^3^/sin(2\q)]^-1/4^
_refine_ls_extinction_method SHELXL
_refine_ls_goodness_of_fit_ref 1.028
_refine_ls_hydrogen_treatment constr
_refine_ls_matrix_type full
_refine_ls_number_parameters 201
_refine_ls_number_reflns 3079
_refine_ls_number_restraints 0
_refine_ls_restrained_S_all 1.028
_refine_ls_R_factor_all 0.0570
_refine_ls_R_factor_gt 0.0400
_refine_ls_shift/su_max 0.000
_refine_ls_shift/su_mean 0.000
_refine_ls_structure_factor_coef Fsqd
_refine_ls_weighting_details 'calc w=1/[\s^2^(Fo^2^)+(0.0331P)^2^+0.4646P] where P=(Fo^2^+2Fc^2^)/3'
_refine_ls_weighting_scheme calc
_refine_ls_wR_factor_gt 0.0836
_refine_ls_wR_factor_ref 0.0911
_reflns_number_gt 2413
_reflns_number_total 3079
_reflns_threshold_expression I>2\s(I)
_cod_data_source_file mw2084.cif
_cod_data_source_block I
_cod_original_sg_symbol_H-M 'P 21/c'
_cod_database_code 2236490
_cod_database_fobs_code 2236490

loop_
_symmetry_equiv_pos_as_xyz
'x, y, z'
'-x, y+1/2, -z+1/2'
'-x, -y, -z'
'x, -y-1/2, z-1/2'

loop_
_atom_site_type_symbol
_atom_site_label
_atom_site_fract_x
_atom_site_fract_y
_atom_site_fract_z
_atom_site_U_iso_or_equiv
_atom_site_adp_type
_atom_site_calc_flag
_atom_site_refinement_flags
_atom_site_occupancy
_atom_site_symmetry_multiplicity
O O1 -0.07380(7) 0.1919(2) 0.16041(7) 0.0409(3) Uani d . 1 1
O O2 0.51268(8) 0.0088(2) 0.11538(10) 0.0593(4) Uani d . 1 1
N N1 -0.03444(8) -0.0165(3) 0.18558(9) 0.0382(4) Uani d . 1 1
N N2 -0.03404(8) 0.3110(3) 0.09850(9) 0.0363(3) Uani d . 1 1
N N3 0.29027(7) 0.1559(2) 0.00229(8) 0.0272(3) Uani d . 1 1
N N4 0.29675(8) 0.3994(2) 0.00904(9) 0.0317(3) Uani d . 1 1
N N5 0.36597(7) 0.4428(2) 0.04758(9) 0.0309(3) Uani d . 1 1
C C1 0.02958(9) -0.0270(3) 0.13892(9) 0.0287(4) Uani d . 1 1
C C2 0.02964(8) 0.1752(3) 0.08476(9) 0.0272(3) Uani d . 1 1
C C3 0.09143(9) 0.2061(3) 0.02610(9) 0.0278(3) Uani d . 1 1
H H3 0.0918 0.3406 -0.0101 0.033 Uiso calc R 1 1
C C4 0.14968(9) 0.0339(3) 0.02451(9) 0.0256(3) Uani d . 1 1
C C5 0.14964(9) -0.1700(3) 0.07982(10) 0.0289(3) Uani d . 1 1
H H5 0.1919 -0.2850 0.0766 0.035 Uiso calc R 1 1
C C6 0.09180(9) -0.2039(3) 0.13617(10) 0.0311(4) Uani d . 1 1
H H6 0.0927 -0.3392 0.1721 0.037 Uiso calc R 1 1
C C7 0.21712(9) 0.0526(3) -0.03636(10) 0.0314(4) Uani d . 1 1
H H7A 0.2294 -0.1098 -0.0580 0.038 Uiso calc R 1 1
H H7B 0.1994 0.1553 -0.0833 0.038 Uiso calc R 1 1
C C8 0.35461(9) 0.0453(3) 0.03618(10) 0.0293(4) Uani d . 1 1
H H8 0.3646 -0.1233 0.0395 0.035 Uiso calc R 1 1
C C9 0.40295(9) 0.2287(3) 0.06506(10) 0.0288(4) Uani d . 1 1
C C10 0.48268(9) 0.2074(3) 0.10742(10) 0.0330(4) Uani d . 1 1
C C11 0.52284(9) 0.4320(3) 0.13876(11) 0.0331(4) Uani d . 1 1
H H11A 0.4886 0.5057 0.1811 0.040 Uiso calc R 1 1
H H11B 0.5268 0.5484 0.0928 0.040 Uiso calc R 1 1
C C12 0.60693(9) 0.3892(3) 0.17585(11) 0.0349(4) Uani d . 1 1
H H12A 0.6029 0.2767 0.2229 0.042 Uiso calc R 1 1
H H12B 0.6409 0.3117 0.1341 0.042 Uiso calc R 1 1
C C13 0.64772(9) 0.6203(3) 0.20530(10) 0.0320(4) Uani d . 1 1
H H13A 0.6496 0.7355 0.1588 0.038 Uiso calc R 1 1
H H13B 0.6149 0.6941 0.2488 0.038 Uiso calc R 1 1
C C14 0.73289(10) 0.5801(3) 0.23904(12) 0.0422(4) Uani d . 1 1
H H14A 0.7665 0.5154 0.1946 0.051 Uiso calc R 1 1
H H14B 0.7315 0.4576 0.2833 0.051 Uiso calc R 1 1
C C15 0.77195(11) 0.8090(4) 0.27312(11) 0.0450(5) Uani d . 1 1
H H15A 0.8265 0.7723 0.2939 0.054 Uiso calc R 1 1
H H15B 0.7397 0.8722 0.3180 0.054 Uiso calc R 1 1
H H15C 0.7748 0.9300 0.2293 0.054 Uiso calc R 1 1

loop_
_atom_site_aniso_label
_atom_site_aniso_U_11
_atom_site_aniso_U_22
_atom_site_aniso_U_33
_atom_site_aniso_U_12
_atom_site_aniso_U_13
_atom_site_aniso_U_23
O1 0.0309(6) 0.0481(8) 0.0440(7) 0.0059(6) 0.0048(5) -0.0042(6)
O2 0.0466(8) 0.0264(7) 0.1034(13) 0.0055(6) -0.0278(8) -0.0033(7)
N1 0.0341(7) 0.0428(9) 0.0379(8) 0.0016(7) 0.0028(6) -0.0012(7)
N2 0.0316(7) 0.0373(8) 0.0400(8) 0.0036(6) -0.0019(6) -0.0019(7)
N3 0.0270(6) 0.0249(7) 0.0297(7) -0.0020(5) 0.0035(5) -0.0010(6)
N4 0.0301(7) 0.0256(7) 0.0395(8) -0.0010(6) 0.0011(6) 0.0004(6)
N5 0.0277(7) 0.0242(7) 0.0409(8) -0.0001(5) 0.0004(6) 0.0006(6)
C1 0.0264(8) 0.0317(9) 0.0279(8) -0.0042(7) -0.0016(6) -0.0018(7)
C2 0.0244(7) 0.0258(8) 0.0310(8) -0.0003(6) -0.0061(6) -0.0037(7)
C3 0.0304(8) 0.0248(8) 0.0281(8) -0.0035(7) -0.0041(6) 0.0008(7)
C4 0.0254(7) 0.0259(8) 0.0254(8) -0.0039(6) -0.0045(6) -0.0033(6)
C5 0.0281(8) 0.0250(8) 0.0334(8) 0.0024(6) -0.0024(6) -0.0016(7)
C6 0.0354(8) 0.0256(8) 0.0323(9) -0.0004(7) -0.0019(7) 0.0037(7)
C7 0.0311(8) 0.0339(9) 0.0292(9) -0.0043(7) -0.0012(6) -0.0042(7)
C8 0.0288(8) 0.0235(8) 0.0359(9) 0.0006(6) 0.0040(6) 0.0007(7)
C9 0.0277(8) 0.0228(8) 0.0359(9) 0.0004(6) 0.0036(6) -0.0001(7)
C10 0.0290(8) 0.0258(9) 0.0442(10) 0.0011(7) -0.0009(7) 0.0014(8)
C11 0.0287(8) 0.0285(9) 0.0422(10) -0.0003(7) -0.0007(7) -0.0011(7)
C12 0.0323(8) 0.0312(9) 0.0410(10) -0.0020(7) -0.0037(7) 0.0050(8)
C13 0.0295(8) 0.0344(9) 0.0321(9) -0.0017(7) -0.0005(7) 0.0001(7)
C14 0.0370(9) 0.0402(11) 0.0488(11) -0.0043(8) -0.0115(8) 0.0055(9)
C15 0.0410(10) 0.0518(12) 0.0418(11) -0.0113(9) -0.0077(8) 0.0025(9)

loop_
_atom_type_symbol
_atom_type_description
_atom_type_scat_dispersion_real
_atom_type_scat_dispersion_imag
_atom_type_scat_source
C C 0.0033 0.0016 'International Tables Vol C Tables 4.2.6.8 and 6.1.1.4'
H H 0.0000 0.0000 'International Tables Vol C Tables 4.2.6.8 and 6.1.1.4'
N N 0.0061 0.0033 'International Tables Vol C Tables 4.2.6.8 and 6.1.1.4'
O O 0.0106 0.0060 'International Tables Vol C Tables 4.2.6.8 and 6.1.1.4'

loop_
_geom_angle_atom_site_label_1
_geom_angle_atom_site_label_2
_geom_angle_atom_site_label_3
_geom_angle
N2 O1 N1 112.57(11)
C1 N1 O1 104.30(13)
C2 N2 O1 104.33(13)
C8 N3 N4 111.20(12)
C8 N3 C7 129.75(13)
N4 N3 C7 119.02(13)
N5 N4 N3 106.65(12)
N4 N5 C9 108.83(12)
N1 C1 C2 109.40(14)
N1 C1 C6 129.85(15)
C2 C1 C6 120.73(14)
N2 C2 C1 109.39(14)
N2 C2 C3 129.38(15)
C1 C2 C3 121.22(14)
C4 C3 C2 116.78(14)
C4 C3 H3 121.6
C2 C3 H3 121.6
C3 C4 C5 121.82(14)
C3 C4 C7 120.05(14)
C5 C4 C7 118.13(14)
C6 C5 C4 122.70(15)
C6 C5 H5 118.6
C4 C5 H5 118.6
C5 C6 C1 116.74(15)
C5 C6 H6 121.6
C1 C6 H6 121.6
N3 C7 C4 111.25(12)
N3 C7 H7A 109.4
C4 C7 H7A 109.4
N3 C7 H7B 109.4
C4 C7 H7B 109.4
H7A C7 H7B 108.0
N3 C8 C9 104.76(14)
N3 C8 H8 127.6
C9 C8 H8 127.6
N5 C9 C8 108.57(13)
N5 C9 C10 123.94(14)
C8 C9 C10 127.49(14)
O2 C10 C9 118.73(15)
O2 C10 C11 122.74(14)
C9 C10 C11 118.53(14)
C10 C11 C12 113.64(14)
C10 C11 H11A 108.8
C12 C11 H11A 108.8
C10 C11 H11B 108.8
C12 C11 H11B 108.8
H11A C11 H11B 107.7
C13 C12 C11 112.92(14)
C13 C12 H12A 109.0
C11 C12 H12A 109.0
C13 C12 H12B 109.0
C11 C12 H12B 109.0
H12A C12 H12B 107.8
C14 C13 C12 113.13(14)
C14 C13 H13A 109.0
C12 C13 H13A 109.0
C14 C13 H13B 109.0
C12 C13 H13B 109.0
H13A C13 H13B 107.8
C13 C14 C15 113.11(15)
C13 C14 H14A 109.0
C15 C14 H14A 109.0
C13 C14 H14B 109.0
C15 C14 H14B 109.0
H14A C14 H14B 107.8
C14 C15 H15A 109.5
C14 C15 H15B 109.5
H15A C15 H15B 109.5
C14 C15 H15C 109.5
H15A C15 H15C 109.5
H15B C15 H15C 109.5

loop_
_geom_bond_atom_site_label_1
_geom_bond_atom_site_label_2
_geom_bond_distance
O1 N2 1.3831(18)
O1 N1 1.3835(18)
O2 C10 1.214(2)
N1 C1 1.320(2)
N2 C2 1.320(2)
N3 C8 1.3376(19)
N3 N4 1.3581(18)
N3 C7 1.4682(19)
N4 N5 1.3160(17)
N5 C9 1.3627(19)
C1 C2 1.425(2)
C1 C6 1.425(2)
C2 C3 1.426(2)
C3 C4 1.358(2)
C3 H3 0.9500
C4 C5 1.444(2)
C4 C7 1.513(2)
C5 C6 1.354(2)
C5 H5 0.9500
C6 H6 0.9500
C7 H7A 0.9900
C7 H7B 0.9900
C8 C9 1.370(2)
C8 H8 0.9500
C9 C10 1.480(2)
C10 C11 1.495(2)
C11 C12 1.524(2)
C11 H11A 0.9900
C11 H11B 0.9900
C12 C13 1.520(2)
C12 H12A 0.9900
C12 H12B 0.9900
C13 C14 1.519(2)
C13 H13A 0.9900
C13 H13B 0.9900
C14 C15 1.523(2)
C14 H14A 0.9900
C14 H14B 0.9900
C15 H15A 0.9800
C15 H15B 0.9800
C15 H15C 0.9800

loop_
_geom_hbond_atom_site_label_D
_geom_hbond_atom_site_label_H
_geom_hbond_atom_site_label_A
_geom_hbond_site_symmetry_A
_geom_hbond_distance_DH
_geom_hbond_distance_HA
_geom_hbond_distance_DA
_geom_hbond_angle_DHA
C3 H3 N2 3_565 0.95 2.58 3.475(2) 158
C8 H8 N5 1_545 0.95 2.41 3.350(2) 171

loop_
_geom_torsion_atom_site_label_1
_geom_torsion_atom_site_label_2
_geom_torsion_atom_site_label_3
_geom_torsion_atom_site_label_4
_geom_torsion
N2 O1 N1 C1 -0.28(17)
N1 O1 N2 C2 0.55(16)
C8 N3 N4 N5 0.04(18)
C7 N3 N4 N5 178.17(12)
N3 N4 N5 C9 0.00(17)
O1 N1 C1 C2 -0.09(16)
O1 N1 C1 C6 -178.92(15)
O1 N2 C2 C1 -0.58(16)
O1 N2 C2 C3 178.43(14)
N1 C1 C2 N2 0.45(18)
C6 C1 C2 N2 179.40(14)
N1 C1 C2 C3 -178.66(14)
C6 C1 C2 C3 0.3(2)
N2 C2 C3 C4 -178.81(15)
C1 C2 C3 C4 0.1(2)
C2 C3 C4 C5 -0.4(2)
C2 C3 C4 C7 179.59(13)
C3 C4 C5 C6 0.4(2)
C7 C4 C5 C6 -179.61(14)
C4 C5 C6 C1 0.0(2)
N1 C1 C6 C5 178.39(16)
C2 C1 C6 C5 -0.3(2)
C8 N3 C7 C4 94.95(19)
N4 N3 C7 C4 -82.78(18)
C3 C4 C7 N3 98.31(16)
C5 C4 C7 N3 -81.66(17)
N4 N3 C8 C9 -0.05(17)
C7 N3 C8 C9 -177.93(14)
N4 N5 C9 C8 -0.03(18)
N4 N5 C9 C10 179.26(15)
N3 C8 C9 N5 0.05(17)
N3 C8 C9 C10 -179.21(15)
N5 C9 C10 O2 -175.34(17)
C8 C9 C10 O2 3.8(3)
N5 C9 C10 C11 4.8(2)
C8 C9 C10 C11 -176.09(16)
O2 C10 C11 C12 4.1(3)
C9 C10 C11 C12 -176.03(15)
C10 C11 C12 C13 178.46(14)
C11 C12 C13 C14 -177.59(15)
C12 C13 C14 C15 -176.65(15)

loop_
_cod_related_entry_id
_cod_related_entry_database
_cod_related_entry_code
1 ChemSpider 30658130
